data_9015381
loop_
_publ_author_name
'Haegg, G.'

_publ_section_title
;
 Die Kristallstruktur von Caesiumdithionat, Cs~2~S~2~O~6~
;
_journal_coden_ASTM ZPCBAL
_journal_name_full
;
Zeitschrift f\"ur Physikalische Chemie, Abteilung B: Chemie der
Elementarprozesse, Aufbau der Materie
;
_journal_page_first 327
_journal_page_last 342
_journal_volume 18
_journal_year 1932
_chemical_formula_sum 'Cs2 O6 S2'
_space_group_IT_number 190
_symmetry_space_group_name_Hall 'P -6c -2c'
_symmetry_space_group_name_H-M 'P -6 2 c'
_cell_angle_alpha 90
_cell_angle_beta 90
_cell_angle_gamma 120
_cell_formula_units_Z 2
_cell_length_a 6.326
_cell_length_b 6.326
_cell_length_c 11.535
_cell_volume 399.767
_database_code_amcsd 0017229
_exptl_crystal_density_diffrn 3.539
_cod_duplicate_entry 1010303
_cod_original_formula_sum 'Cs S O3'
_cod_database_code 9015381
_amcsd_formula_title 'Cs2 O6 S2'

loop_
_space_group_symop_operation_xyz
x,y,z
-x,-x+y,1/2+z
-x+y,-x,1/2-z
y,x,-z
-y,x-y,z
x-y,-y,1/2+z
x,y,1/2-z
-x,-x+y,-z
-x+y,-x,z
y,x,1/2+z
-y,x-y,1/2-z
x-y,-y,-z

loop_
_atom_site_label
_atom_site_fract_x
_atom_site_fract_y
_atom_site_fract_z
Cs1 0.00000 0.00000 0.00000
Cs2 0.33333 0.66667 0.25000
S1 0.33333 0.66667 0.73000
O1 0.44000 0.33333 0.12500

loop_
_cod_related_entry_id
_cod_related_entry_database
_cod_related_entry_code
1 AMCSD 0017229
